data_7246762
loop_
_publ_author_name
'Nakanishi, W.'
'Matsushita, Y.'
'Takeuchi, M.'
'Sagisaka, K.'

_publ_section_title
;
 Dipole-moment-induced supramolecular assembly of a donor-acceptor-type
 molecule on a metal surface and in a crystal.
;
_journal_issue 19
_journal_name_full 'Physical chemistry chemical physics : PCCP'
_journal_page_first 13702
_journal_page_last 13707
_journal_paper_doi 10.1039/d2cp05982g
_journal_volume 25
_journal_year 2023
_chemical_formula_sum 'C17 H16 N2'
_chemical_formula_weight 248.32
_space_group_crystal_system triclinic
_space_group_IT_number 2
_space_group_name_Hall '-P 1'
_space_group_name_H-M_alt 'P -1'
_atom_sites_solution_hydrogens geom
_audit_creation_method SHELXL-2018/1
_audit_update_record
;
2022-11-01 deposited with the CCDC.	2023-04-24 downloaded from the CCDC.
;
_cell_angle_alpha 79.118(2)
_cell_angle_beta 80.982(2)
_cell_angle_gamma 89.642(2)
_cell_formula_units_Z 8
_cell_length_a 10.2581(9)
_cell_length_b 10.4004(9)
_cell_length_c 26.808(2)
_cell_measurement_reflns_used 6756
_cell_measurement_temperature 295(2)
_cell_measurement_theta_max 29.10
_cell_measurement_theta_min 2.27
_cell_volume 2773.1(4)
_computing_cell_refinement 'CrystalClear (Rigaku, 1997--2002)'
_computing_data_collection 'CrystalClear (Rigaku, 1997--2002)'
_computing_data_reduction 'CrystalClear (Rigaku, 1997--2002)'
_computing_structure_refinement 'SHELXL-2018/1 (Sheldrick, 2018)'
_computing_structure_solution 'SHELXT (Sheldrick, 2014)'
_diffrn_ambient_temperature 295(2)
_diffrn_measured_fraction_theta_full 0.612
_diffrn_measured_fraction_theta_max 0.665
_diffrn_measurement_device
;
Rigaku AFC11 Saturn724+ (4x4 bin mode)
;
_diffrn_measurement_method dtprofit.ref
_diffrn_radiation_detector CCD
_diffrn_radiation_monochromator Confocal
_diffrn_radiation_source 'Rotating Anode'
_diffrn_radiation_type MoK\a
_diffrn_radiation_wavelength 0.71073
_diffrn_reflns_av_R_equivalents 0.0364
_diffrn_reflns_av_unetI/netI 0.0939
_diffrn_reflns_Laue_measured_fraction_full 0.612
_diffrn_reflns_Laue_measured_fraction_max 0.665
_diffrn_reflns_limit_h_max 14
_diffrn_reflns_limit_h_min -10
_diffrn_reflns_limit_k_max 14
_diffrn_reflns_limit_k_min -14
_diffrn_reflns_limit_l_max 35
_diffrn_reflns_limit_l_min -37
_diffrn_reflns_number 16849
_diffrn_reflns_point_group_measured_fraction_full 0.612
_diffrn_reflns_point_group_measured_fraction_max 0.665
_diffrn_reflns_theta_full 25.242
_diffrn_reflns_theta_max 29.744
_diffrn_reflns_theta_min 0.783
_exptl_absorpt_coefficient_mu 0.071
_exptl_absorpt_correction_T_max 0.9621
_exptl_absorpt_correction_T_min 0.7722
_exptl_absorpt_correction_type multi-scan
_exptl_absorpt_process_details
;
CrystalClear (Rigaku, 1997--2002)
;
_exptl_crystal_colour Clear
_exptl_crystal_density_diffrn 1.190
_exptl_crystal_description Platelet
_exptl_crystal_F_000 1056
_exptl_crystal_size_max 0.281
_exptl_crystal_size_mid 0.153
_exptl_crystal_size_min 0.048
_refine_diff_density_max 0.232
_refine_diff_density_min -0.198
_refine_diff_density_rms 0.064
_refine_ls_extinction_method none
_refine_ls_goodness_of_fit_ref 0.891
_refine_ls_hydrogen_treatment constr
_refine_ls_matrix_type full
_refine_ls_number_parameters 694
_refine_ls_number_reflns 10527
_refine_ls_number_restraints 0
_refine_ls_restrained_S_all 0.891
_refine_ls_R_factor_all 0.1567
_refine_ls_R_factor_gt 0.0652
_refine_ls_shift/su_max 0.000
_refine_ls_shift/su_mean 0.000
_refine_ls_structure_factor_coef Fsqd
_refine_ls_weighting_details 'w=1/[\s^2^(Fo^2^)+(0.0750P)^2^] where P=(Fo^2^+2Fc^2^)/3'
_refine_ls_weighting_scheme calc
_refine_ls_wR_factor_gt 0.1374
_refine_ls_wR_factor_ref 0.1865
_reflns_Friedel_coverage 0.000
_reflns_number_gt 4445
_reflns_number_total 10527
_reflns_threshold_expression 'I > 2\s(I)'
_cod_data_source_file d2cp05982g2.cif
_cod_data_source_block shelx
_cod_depositor_comments 'Adding full bibliography for 7246762.cif.'
_cod_database_code 7246762
_shelx_shelxl_version_number 2018/1
_shelx_space_group_comment
;
The symmetry employed for this shelxl refinement is uniquely defined
by the following loop, which should always be used as a source of
symmetry information in preference to the above space-group names.
They are only intended as comments.
;
_shelx_estimated_absorpt_t_min 0.980
_shelx_estimated_absorpt_t_max 0.997

loop_
_space_group_symop_operation_xyz
'x, y, z'
'-x, -y, -z'

loop_
_atom_site_label
_atom_site_type_symbol
_atom_site_fract_x
_atom_site_fract_y
_atom_site_fract_z
_atom_site_U_iso_or_equiv
_atom_site_adp_type
_atom_site_occupancy
_atom_site_site_symmetry_order
_atom_site_calc_flag
_atom_site_refinement_flags_posn
_atom_site_refinement_flags_adp
_atom_site_refinement_flags_occupancy
_atom_site_disorder_assembly
_atom_site_disorder_group
C1 C 0.1492(3) 0.0876(3) 1.01961(12) 0.0588(8) Uani 1 1 d . . . . .
C2 C 0.2724(3) 0.0934(3) 0.98511(11) 0.0513(7) Uani 1 1 d . . . . .
C3 C 0.2848(3) 0.0309(3) 0.94292(11) 0.0539(7) Uani 1 1 d . . . . .
H3 H 0.212188 -0.012588 0.936360 0.065 Uiso 1 1 calc R U . . .
C4 C 0.4037(2) 0.0334(3) 0.91116(10) 0.0524(7) Uani 1 1 d . . . . .
H4 H 0.410136 -0.007000 0.882767 0.063 Uiso 1 1 calc R U . . .
C5 C 0.5154(2) 0.0955(3) 0.92056(9) 0.0446(6) Uani 1 1 d . . . . .
C6 C 0.5011(3) 0.1615(3) 0.96219(10) 0.0502(7) Uani 1 1 d . . . . .
H6 H 0.573179 0.206192 0.968543 0.060 Uiso 1 1 calc R U . . .
C7 C 0.3817(3) 0.1604(3) 0.99355(11) 0.0544(7) Uani 1 1 d . . . . .
H7 H 0.373513 0.204926 1.020824 0.065 Uiso 1 1 calc R U . . .
C8 C 0.6876(2) 0.0071(3) 0.85880(10) 0.0422(6) Uani 1 1 d . . . . .
C9 C 0.6380(3) -0.1160(3) 0.85667(11) 0.0549(7) Uani 1 1 d . . . . .
H9 H 0.559677 -0.150004 0.877191 0.066 Uiso 1 1 calc R U . . .
C10 C 0.7100(3) -0.1861(3) 0.82273(13) 0.0619(8) Uani 1 1 d . . . . .
H10 H 0.677556 -0.267372 0.819980 0.074 Uiso 1 1 calc R U . . .
C11 C 0.8278(3) -0.1385(3) 0.79313(13) 0.0637(8) Uani 1 1 d . . . . .
H11 H 0.873616 -0.187153 0.770614 0.076 Uiso 1 1 calc R U . . .
C12 C 0.8778(3) -0.0183(3) 0.79694(11) 0.0526(7) Uani 1 1 d . . . . .
H12 H 0.957708 0.013798 0.777189 0.063 Uiso 1 1 calc R U . . .
C13 C 0.8092(2) 0.0540(3) 0.82998(9) 0.0412(5) Uani 1 1 d . . . . .
C14 C 0.8430(2) 0.1876(3) 0.84072(10) 0.0462(6) Uani 1 1 d . . . . .
C15 C 0.9862(3) 0.2001(3) 0.84888(13) 0.0636(8) Uani 1 1 d . . . . .
H15A H 1.044212 0.197329 0.817325 0.095 Uiso 1 1 calc R U . . .
H15B H 1.004972 0.129034 0.875092 0.095 Uiso 1 1 calc R U . . .
H15C H 0.999390 0.281754 0.859349 0.095 Uiso 1 1 calc R U . . .
C16 C 0.8150(4) 0.2970(3) 0.79726(12) 0.0688(9) Uani 1 1 d . . . . .
H16A H 0.874306 0.291260 0.766326 0.103 Uiso 1 1 calc R U . . .
H16B H 0.827408 0.380377 0.806473 0.103 Uiso 1 1 calc R U . . .
H16C H 0.725569 0.288047 0.791663 0.103 Uiso 1 1 calc R U . . .
C17 C 0.7450(2) 0.1897(3) 0.89068(10) 0.0468(6) Uani 1 1 d . . . . .
H17A H 0.787433 0.161788 0.920696 0.056 Uiso 1 1 calc R U . . .
H17B H 0.711671 0.276966 0.891172 0.056 Uiso 1 1 calc R U . . .
C18 C -0.3508(3) 0.3906(3) 1.02163(11) 0.0591(8) Uani 1 1 d . . . . .
C19 C -0.2301(3) 0.4210(3) 0.98604(11) 0.0523(7) Uani 1 1 d . . . . .
C20 C -0.1190(3) 0.3465(3) 0.99419(11) 0.0542(7) Uani 1 1 d . . . . .
H20 H -0.124268 0.276516 1.021797 0.065 Uiso 1 1 calc R U . . .
C21 C -0.0014(3) 0.3769(3) 0.96124(10) 0.0508(7) Uani 1 1 d . . . . .
H21 H 0.072014 0.326711 0.966978 0.061 Uiso 1 1 calc R U . . .
C22 C 0.0100(2) 0.4807(3) 0.91969(10) 0.0435(6) Uani 1 1 d . . . . .
C23 C -0.1035(2) 0.5514(3) 0.91070(11) 0.0524(7) Uani 1 1 d . . . . .
H23 H -0.099549 0.618712 0.882158 0.063 Uiso 1 1 calc R U . . .
C24 C -0.2213(3) 0.5220(3) 0.94390(11) 0.0543(7) Uani 1 1 d . . . . .
H24 H -0.295421 0.570747 0.937814 0.065 Uiso 1 1 calc R U . . .
C25 C 0.1778(2) 0.6326(3) 0.86017(10) 0.0421(6) Uani 1 1 d . . . . .
C26 C 0.1257(3) 0.7552(3) 0.86108(11) 0.0498(6) Uani 1 1 d . . . . .
H26 H 0.043510 0.764938 0.880110 0.060 Uiso 1 1 calc R U . . .
C27 C 0.1998(3) 0.8636(3) 0.83273(12) 0.0570(7) Uani 1 1 d . . . . .
H27 H 0.166615 0.946922 0.832987 0.068 Uiso 1 1 calc R U . . .
C28 C 0.3201(3) 0.8502(3) 0.80455(12) 0.0585(7) Uani 1 1 d . . . . .
H28 H 0.367642 0.924155 0.785707 0.070 Uiso 1 1 calc R U . . .
C29 C 0.3721(3) 0.7271(3) 0.80381(11) 0.0534(7) Uani 1 1 d . . . . .
H29 H 0.453902 0.718132 0.784357 0.064 Uiso 1 1 calc R U . . .
C30 C 0.3019(2) 0.6187(3) 0.83198(10) 0.0424(6) Uani 1 1 d . . . . .
C31 C 0.3365(2) 0.4764(3) 0.83858(11) 0.0470(6) Uani 1 1 d . . . . .
C32 C 0.3058(3) 0.4207(3) 0.79263(12) 0.0680(9) Uani 1 1 d . . . . .
H32A H 0.215110 0.435454 0.788887 0.102 Uiso 1 1 calc R U . . .
H32B H 0.321325 0.328295 0.798288 0.102 Uiso 1 1 calc R U . . .
H32C H 0.361847 0.463264 0.761910 0.102 Uiso 1 1 calc R U . . .
C33 C 0.4793(3) 0.4508(3) 0.84613(13) 0.0645(8) Uani 1 1 d . . . . .
H33A H 0.492250 0.358079 0.853696 0.097 Uiso 1 1 calc R U . . .
H33B H 0.498081 0.489148 0.874186 0.097 Uiso 1 1 calc R U . . .
H33C H 0.537380 0.488988 0.815281 0.097 Uiso 1 1 calc R U . . .
C34 C 0.2390(2) 0.4196(3) 0.88724(11) 0.0487(6) Uani 1 1 d . . . . .
H34A H 0.209281 0.332055 0.885952 0.058 Uiso 1 1 calc R U . . .
H34B H 0.279692 0.415780 0.917779 0.058 Uiso 1 1 calc R U . . .
C35 C 0.4126(3) 0.8532(3) 0.47796(12) 0.0585(8) Uani 1 1 d . . . . .
C36 C 0.4094(3) 0.7301(3) 0.51267(11) 0.0504(6) Uani 1 1 d . . . . .
C37 C 0.4755(3) 0.7155(3) 0.55479(11) 0.0531(7) Uani 1 1 d . . . . .
H37 H 0.520340 0.786862 0.560947 0.064 Uiso 1 1 calc R U . . .
C38 C 0.4750(3) 0.5968(3) 0.58728(11) 0.0519(7) Uani 1 1 d . . . . .
H38 H 0.518866 0.588567 0.615533 0.062 Uiso 1 1 calc R U . . .
C39 C 0.4091(2) 0.4875(2) 0.57839(9) 0.0435(6) Uani 1 1 d . . . . .
C40 C 0.3398(3) 0.5050(3) 0.53696(10) 0.0483(6) Uani 1 1 d . . . . .
H40 H 0.292558 0.434690 0.531131 0.058 Uiso 1 1 calc R U . . .
C41 C 0.3400(3) 0.6229(3) 0.50497(11) 0.0534(7) Uani 1 1 d . . . . .
H41 H 0.293156 0.632224 0.477526 0.064 Uiso 1 1 calc R U . . .
C42 C 0.5069(2) 0.3132(2) 0.63848(9) 0.0418(6) Uani 1 1 d . . . . .
C43 C 0.6327(3) 0.3617(3) 0.63785(11) 0.0514(6) Uani 1 1 d . . . . .
H43 H 0.661662 0.442822 0.618156 0.062 Uiso 1 1 calc R U . . .
C44 C 0.7136(3) 0.2855(3) 0.66747(12) 0.0583(8) Uani 1 1 d . . . . .
H44 H 0.797614 0.317333 0.668351 0.070 Uiso 1 1 calc R U . . .
C45 C 0.6729(3) 0.1629(3) 0.69590(12) 0.0635(8) Uani 1 1 d . . . . .
H45 H 0.729449 0.112929 0.715240 0.076 Uiso 1 1 calc R U . . .
C46 C 0.5475(3) 0.1152(3) 0.69537(11) 0.0537(7) Uani 1 1 d . . . . .
H46 H 0.519288 0.033076 0.714349 0.064 Uiso 1 1 calc R U . . .
C47 C 0.4645(3) 0.1905(2) 0.66646(9) 0.0435(6) Uani 1 1 d . . . . .
C48 C 0.3257(3) 0.1609(3) 0.65947(10) 0.0458(6) Uani 1 1 d . . . . .
C49 C 0.2275(3) 0.1908(3) 0.70519(12) 0.0646(8) Uani 1 1 d . . . . .
H49A H 0.239075 0.280423 0.708130 0.097 Uiso 1 1 calc R U . . .
H49B H 0.243213 0.134268 0.736264 0.097 Uiso 1 1 calc R U . . .
H49C H 0.138944 0.176325 0.699692 0.097 Uiso 1 1 calc R U . . .
C50 C 0.3034(3) 0.0206(3) 0.65290(13) 0.0622(8) Uani 1 1 d . . . . .
H50A H 0.214619 0.009792 0.646909 0.093 Uiso 1 1 calc R U . . .
H50B H 0.317214 -0.039000 0.683522 0.093 Uiso 1 1 calc R U . . .
H50C H 0.364298 0.002707 0.624125 0.093 Uiso 1 1 calc R U . . .
C51 C 0.3144(3) 0.2612(3) 0.61042(10) 0.0481(6) Uani 1 1 d . . . . .
H51A H 0.337697 0.222454 0.580102 0.058 Uiso 1 1 calc R U . . .
H51B H 0.225331 0.293362 0.611251 0.058 Uiso 1 1 calc R U . . .
C52 C -0.1008(3) 0.6487(3) 0.52205(12) 0.0595(8) Uani 1 1 d . . . . .
C53 C -0.0768(3) 0.7718(3) 0.48695(11) 0.0511(6) Uani 1 1 d . . . . .
C54 C -0.1535(3) 0.8790(3) 0.49445(11) 0.0535(7) Uani 1 1 d . . . . .
H54 H -0.222375 0.870332 0.521991 0.064 Uiso 1 1 calc R U . . .
C55 C -0.1287(3) 0.9976(3) 0.46166(10) 0.0495(6) Uani 1 1 d . . . . .
H55 H -0.181578 1.068019 0.467287 0.059 Uiso 1 1 calc R U . . .
C56 C -0.0254(2) 1.0147(3) 0.41985(10) 0.0441(6) Uani 1 1 d . . . . .
C57 C 0.0501(3) 0.9044(3) 0.41193(11) 0.0512(6) Uani 1 1 d . . . . .
H57 H 0.118176 0.912107 0.384102 0.061 Uiso 1 1 calc R U . . .
C58 C 0.0246(3) 0.7860(3) 0.44467(11) 0.0531(7) Uani 1 1 d . . . . .
H58 H 0.075214 0.714371 0.438715 0.064 Uiso 1 1 calc R U . . .
C59 C 0.1203(2) 1.1898(2) 0.35897(9) 0.0418(6) Uani 1 1 d . . . . .
C60 C 0.2480(3) 1.1427(3) 0.36025(11) 0.0495(6) Uani 1 1 d . . . . .
H60 H 0.262425 1.061715 0.379926 0.059 Uiso 1 1 calc R U . . .
C61 C 0.3525(3) 1.2210(3) 0.33109(11) 0.0558(7) Uani 1 1 d . . . . .
H61 H 0.438202 1.191383 0.331162 0.067 Uiso 1 1 calc R U . . .
C62 C 0.3322(3) 1.3410(3) 0.30222(12) 0.0586(8) Uani 1 1 d . . . . .
H62 H 0.403797 1.392122 0.283307 0.070 Uiso 1 1 calc R U . . .
C63 C 0.2034(3) 1.3866(3) 0.30123(10) 0.0516(6) Uani 1 1 d . . . . .
H63 H 0.188987 1.467236 0.281262 0.062 Uiso 1 1 calc R U . . .
C64 C 0.0988(2) 1.3110(2) 0.33005(10) 0.0433(6) Uani 1 1 d . . . . .
C65 C -0.0474(3) 1.3383(3) 0.33630(11) 0.0489(6) Uani 1 1 d . . . . .
C66 C -0.0980(3) 1.2409(3) 0.38584(11) 0.0494(6) Uani 1 1 d . . . . .
H66A H -0.101280 1.281825 0.415644 0.059 Uiso 1 1 calc R U . . .
H66B H -0.185479 1.207373 0.385010 0.059 Uiso 1 1 calc R U . . .
C67 C -0.1061(3) 1.3059(4) 0.29085(12) 0.0673(8) Uani 1 1 d . . . . .
H67A H -0.060175 1.356155 0.259312 0.101 Uiso 1 1 calc R U . . .
H67B H -0.197943 1.326937 0.294470 0.101 Uiso 1 1 calc R U . . .
H67C H -0.096982 1.214212 0.290300 0.101 Uiso 1 1 calc R U . . .
C68 C -0.0796(3) 1.4794(3) 0.34149(14) 0.0703(9) Uani 1 1 d . . . . .
H68A H -0.046936 1.537477 0.309710 0.105 Uiso 1 1 calc R U . . .
H68B H -0.038640 1.502030 0.368602 0.105 Uiso 1 1 calc R U . . .
H68C H -0.173548 1.487391 0.349432 0.105 Uiso 1 1 calc R U . . .
N1 N 0.0524(3) 0.0845(3) 1.04739(11) 0.0784(8) Uani 1 1 d . . . . .
N2 N 0.6379(2) 0.0978(2) 0.88988(8) 0.0493(6) Uani 1 1 d . . . . .
N3 N -0.4481(3) 0.3676(3) 1.04976(11) 0.0781(9) Uani 1 1 d . . . . .
N4 N 0.12902(19) 0.5093(2) 0.88739(9) 0.0480(5) Uani 1 1 d . . . . .
N5 N 0.4155(3) 0.9528(3) 0.45022(11) 0.0775(8) Uani 1 1 d . . . . .
N6 N 0.4079(2) 0.3670(2) 0.61031(9) 0.0480(5) Uani 1 1 d . . . . .
N7 N -0.1214(3) 0.5515(3) 0.55012(11) 0.0809(9) Uani 1 1 d . . . . .
N8 N -0.0014(2) 1.1350(2) 0.38724(9) 0.0480(5) Uani 1 1 d . . . . .

loop_
_atom_site_aniso_label
_atom_site_aniso_U_11
_atom_site_aniso_U_22
_atom_site_aniso_U_33
_atom_site_aniso_U_23
_atom_site_aniso_U_13
_atom_site_aniso_U_12
C1 0.0538(17) 0.0550(17) 0.0595(18) 0.0000(15) 0.0024(14) 0.0148(13)
C2 0.0452(14) 0.0496(15) 0.0522(16) -0.0014(13) 0.0026(12) 0.0085(11)
C3 0.0396(14) 0.0595(17) 0.0612(17) -0.0124(15) -0.0020(12) -0.0010(12)
C4 0.0419(14) 0.0624(17) 0.0540(16) -0.0203(15) 0.0005(12) -0.0054(12)
C5 0.0430(13) 0.0457(14) 0.0425(14) -0.0067(12) -0.0006(11) -0.0011(10)
C6 0.0485(15) 0.0517(15) 0.0514(15) -0.0155(14) -0.0034(12) 0.0000(11)
C7 0.0576(16) 0.0564(17) 0.0495(16) -0.0161(14) -0.0022(13) 0.0079(13)
C8 0.0383(12) 0.0465(13) 0.0441(14) -0.0140(12) -0.0068(10) 0.0001(10)
C9 0.0485(15) 0.0522(16) 0.0649(18) -0.0188(15) -0.0022(13) -0.0061(12)
C10 0.0533(17) 0.0541(17) 0.087(2) -0.0303(17) -0.0156(15) -0.0006(13)
C11 0.0524(17) 0.071(2) 0.076(2) -0.0371(18) -0.0086(15) 0.0126(14)
C12 0.0389(13) 0.0591(17) 0.0599(17) -0.0159(15) -0.0022(12) 0.0034(11)
C13 0.0344(12) 0.0474(14) 0.0423(13) -0.0082(12) -0.0085(10) 0.0035(10)
C14 0.0389(13) 0.0476(14) 0.0494(15) -0.0066(13) -0.0014(11) -0.0020(10)
C15 0.0416(15) 0.070(2) 0.080(2) -0.0216(18) -0.0032(14) -0.0080(13)
C16 0.088(2) 0.0514(17) 0.0598(19) 0.0016(16) -0.0054(17) 0.0068(16)
C17 0.0436(13) 0.0459(14) 0.0527(15) -0.0139(13) -0.0073(11) -0.0040(10)
C18 0.0509(16) 0.0668(19) 0.0602(18) -0.0242(16) 0.0047(14) -0.0188(13)
C19 0.0445(14) 0.0575(17) 0.0537(16) -0.0176(15) 0.0046(12) -0.0128(12)
C20 0.0566(17) 0.0525(16) 0.0513(16) -0.0088(14) -0.0023(13) -0.0072(12)
C21 0.0474(15) 0.0467(15) 0.0560(17) -0.0063(14) -0.0050(12) -0.0026(11)
C22 0.0383(12) 0.0448(14) 0.0448(14) -0.0058(12) -0.0024(10) -0.0007(10)
C23 0.0411(14) 0.0534(16) 0.0582(17) -0.0028(14) -0.0032(12) 0.0037(11)
C24 0.0380(13) 0.0578(17) 0.0657(18) -0.0129(16) -0.0024(12) 0.0008(11)
C25 0.0362(12) 0.0462(14) 0.0433(14) -0.0067(12) -0.0060(10) 0.0004(10)
C26 0.0431(14) 0.0477(14) 0.0552(16) -0.0045(13) -0.0043(12) 0.0080(11)
C27 0.0589(17) 0.0463(15) 0.0643(18) -0.0048(14) -0.0120(14) 0.0033(12)
C28 0.0574(17) 0.0504(16) 0.0597(18) 0.0059(15) -0.0042(14) -0.0076(13)
C29 0.0422(14) 0.0631(18) 0.0509(16) -0.0069(14) 0.0007(12) -0.0038(12)
C30 0.0364(12) 0.0492(14) 0.0418(14) -0.0080(12) -0.0073(10) 0.0005(10)
C31 0.0342(12) 0.0490(14) 0.0579(16) -0.0126(13) -0.0045(11) 0.0054(10)
C32 0.067(2) 0.071(2) 0.072(2) -0.0307(19) -0.0079(16) 0.0016(15)
C33 0.0377(14) 0.0677(19) 0.087(2) -0.0135(18) -0.0075(14) 0.0087(13)
C34 0.0402(13) 0.0430(14) 0.0603(17) -0.0052(13) -0.0055(12) 0.0058(10)
C35 0.0564(17) 0.0537(18) 0.0570(18) 0.0021(16) 0.0011(14) 0.0130(13)
C36 0.0464(14) 0.0459(14) 0.0512(16) 0.0026(13) 0.0007(12) 0.0091(11)
C37 0.0556(16) 0.0394(14) 0.0599(17) 0.0005(13) -0.0079(13) -0.0028(11)
C38 0.0607(17) 0.0447(15) 0.0511(16) -0.0019(13) -0.0199(13) -0.0020(12)
C39 0.0457(13) 0.0397(13) 0.0425(14) -0.0019(12) -0.0061(11) 0.0002(10)
C40 0.0467(14) 0.0488(15) 0.0498(16) -0.0063(13) -0.0123(12) 0.0033(11)
C41 0.0508(15) 0.0604(17) 0.0480(16) -0.0036(14) -0.0129(12) 0.0090(13)
C42 0.0473(14) 0.0379(12) 0.0408(14) -0.0048(11) -0.0115(11) -0.0015(10)
C43 0.0537(16) 0.0491(15) 0.0516(16) -0.0039(13) -0.0156(13) -0.0072(12)
C44 0.0509(16) 0.0598(18) 0.068(2) -0.0125(17) -0.0203(14) -0.0021(13)
C45 0.069(2) 0.0616(19) 0.064(2) -0.0094(17) -0.0286(16) 0.0132(15)
C46 0.0582(17) 0.0441(14) 0.0574(17) -0.0026(13) -0.0134(14) 0.0019(12)
C47 0.0498(14) 0.0377(12) 0.0427(14) -0.0077(11) -0.0065(11) -0.0021(10)
C48 0.0436(13) 0.0396(13) 0.0530(15) -0.0053(12) -0.0083(11) -0.0035(10)
C49 0.0582(18) 0.066(2) 0.0639(19) -0.0072(17) 0.0025(15) 0.0020(14)
C50 0.0662(19) 0.0425(15) 0.080(2) -0.0079(16) -0.0220(16) -0.0073(13)
C51 0.0475(14) 0.0425(14) 0.0546(16) -0.0047(13) -0.0140(12) -0.0048(11)
C52 0.0650(19) 0.0497(17) 0.0604(19) 0.0032(16) -0.0157(15) -0.0161(14)
C53 0.0559(16) 0.0445(15) 0.0504(16) 0.0025(13) -0.0141(13) -0.0118(12)
C54 0.0509(15) 0.0590(17) 0.0470(16) -0.0047(14) -0.0025(12) -0.0102(12)
C55 0.0466(14) 0.0467(14) 0.0516(16) -0.0068(13) 0.0003(12) 0.0025(11)
C56 0.0442(13) 0.0407(13) 0.0448(15) -0.0018(12) -0.0066(11) 0.0013(10)
C57 0.0523(15) 0.0407(13) 0.0545(16) -0.0027(13) 0.0027(12) 0.0040(11)
C58 0.0555(16) 0.0383(13) 0.0625(18) -0.0012(13) -0.0101(13) 0.0003(11)
C59 0.0442(13) 0.0365(12) 0.0428(14) -0.0060(11) -0.0032(11) 0.0012(10)
C60 0.0450(14) 0.0446(14) 0.0559(16) -0.0035(13) -0.0058(12) 0.0071(11)
C61 0.0421(14) 0.0599(18) 0.0649(18) -0.0166(16) -0.0009(13) 0.0016(12)
C62 0.0514(16) 0.0526(17) 0.0658(19) -0.0125(15) 0.0109(14) -0.0077(12)
C63 0.0625(17) 0.0354(13) 0.0518(16) -0.0013(12) -0.0022(13) -0.0012(11)
C64 0.0472(14) 0.0378(12) 0.0448(14) -0.0095(12) -0.0047(11) 0.0034(10)
C65 0.0477(14) 0.0385(13) 0.0569(16) -0.0036(13) -0.0042(12) 0.0091(10)
C66 0.0429(13) 0.0436(14) 0.0586(16) -0.0067(13) -0.0022(12) 0.0075(11)
C67 0.0599(18) 0.074(2) 0.067(2) -0.0030(18) -0.0202(16) 0.0086(16)
C68 0.073(2) 0.0377(15) 0.089(2) -0.0008(16) 0.0061(18) 0.0149(14)
N1 0.0608(17) 0.086(2) 0.0775(19) -0.0089(18) 0.0151(14) 0.0148(14)
N2 0.0388(11) 0.0541(13) 0.0560(13) -0.0219(12) 0.0043(10) -0.0084(9)
N3 0.0611(17) 0.092(2) 0.0764(19) -0.0230(18) 0.0117(14) -0.0224(15)
N4 0.0375(11) 0.0402(11) 0.0592(14) 0.0003(11) 0.0019(9) 0.0048(8)
N5 0.082(2) 0.0624(18) 0.075(2) 0.0108(16) -0.0033(16) 0.0186(15)
N6 0.0477(12) 0.0408(11) 0.0549(14) 0.0010(11) -0.0186(10) -0.0082(9)
N7 0.097(2) 0.0630(18) 0.074(2) 0.0115(17) -0.0161(17) -0.0214(16)
N8 0.0406(11) 0.0393(11) 0.0563(14) 0.0025(10) 0.0016(10) 0.0066(8)

loop_
_atom_type_symbol
_atom_type_description
_atom_type_scat_dispersion_real
_atom_type_scat_dispersion_imag
_atom_type_scat_source
C C 0.0033 0.0016 'International Tables Vol C Tables 4.2.6.8 and 6.1.1.4'
H H 0.0000 0.0000 'International Tables Vol C Tables 4.2.6.8 and 6.1.1.4'
N N 0.0061 0.0033 'International Tables Vol C Tables 4.2.6.8 and 6.1.1.4'

loop_
_geom_angle_atom_site_label_1
_geom_angle_atom_site_label_2
_geom_angle_atom_site_label_3
_geom_angle
_geom_angle_site_symmetry_1
_geom_angle_site_symmetry_3
_geom_angle_publ_flag
N1 C1 C2 178.8(4) . . ?
C7 C2 C3 119.0(2) . . ?
C7 C2 C1 120.5(2) . . ?
C3 C2 C1 120.5(3) . . ?
C4 C3 C2 120.1(3) . . ?
C4 C3 H3 119.9 . . ?
C2 C3 H3 119.9 . . ?
C3 C4 C5 121.4(2) . . ?
C3 C4 H4 119.3 . . ?
C5 C4 H4 119.3 . . ?
N2 C5 C4 123.0(2) . . ?
N2 C5 C6 118.9(2) . . ?
C4 C5 C6 118.0(2) . . ?
C7 C6 C5 120.5(3) . . ?
C7 C6 H6 119.8 . . ?
C5 C6 H6 119.8 . . ?
C6 C7 C2 120.9(2) . . ?
C6 C7 H7 119.5 . . ?
C2 C7 H7 119.5 . . ?
C9 C8 C13 120.7(2) . . ?
C9 C8 N2 130.0(2) . . ?
C13 C8 N2 109.2(2) . . ?
C10 C9 C8 117.6(3) . . ?
C10 C9 H9 121.2 . . ?
C8 C9 H9 121.2 . . ?
C11 C10 C9 121.8(3) . . ?
C11 C10 H10 119.1 . . ?
C9 C10 H10 119.1 . . ?
C10 C11 C12 119.9(2) . . ?
C10 C11 H11 120.1 . . ?
C12 C11 H11 120.1 . . ?
C13 C12 C11 120.0(3) . . ?
C13 C12 H12 120.0 . . ?
C11 C12 H12 120.0 . . ?
C12 C13 C8 120.0(2) . . ?
C12 C13 C14 129.7(2) . . ?
C8 C13 C14 110.28(19) . . ?
C13 C14 C16 110.8(2) . . ?
C13 C14 C15 113.0(2) . . ?
C16 C14 C15 109.5(3) . . ?
C13 C14 C17 100.7(2) . . ?
C16 C14 C17 111.0(2) . . ?
C15 C14 C17 111.7(2) . . ?
C14 C15 H15A 109.5 . . ?
C14 C15 H15B 109.5 . . ?
H15A C15 H15B 109.5 . . ?
C14 C15 H15C 109.5 . . ?
H15A C15 H15C 109.5 . . ?
H15B C15 H15C 109.5 . . ?
C14 C16 H16A 109.5 . . ?
C14 C16 H16B 109.5 . . ?
H16A C16 H16B 109.5 . . ?
C14 C16 H16C 109.5 . . ?
H16A C16 H16C 109.5 . . ?
H16B C16 H16C 109.5 . . ?
N2 C17 C14 105.15(18) . . ?
N2 C17 H17A 110.7 . . ?
C14 C17 H17A 110.7 . . ?
N2 C17 H17B 110.7 . . ?
C14 C17 H17B 110.7 . . ?
H17A C17 H17B 108.8 . . ?
N3 C18 C19 179.1(5) . . ?
C24 C19 C20 119.2(2) . . ?
C24 C19 C18 121.7(3) . . ?
C20 C19 C18 119.2(3) . . ?
C21 C20 C19 119.9(3) . . ?
C21 C20 H20 120.1 . . ?
C19 C20 H20 120.1 . . ?
C20 C21 C22 121.6(3) . . ?
C20 C21 H21 119.2 . . ?
C22 C21 H21 119.2 . . ?
N4 C22 C21 120.3(2) . . ?
N4 C22 C23 121.6(3) . . ?
C21 C22 C23 118.0(2) . . ?
C24 C23 C22 120.5(3) . . ?
C24 C23 H23 119.7 . . ?
C22 C23 H23 119.7 . . ?
C19 C24 C23 120.8(3) . . ?
C19 C24 H24 119.6 . . ?
C23 C24 H24 119.6 . . ?
C26 C25 C30 120.7(2) . . ?
C26 C25 N4 129.9(2) . . ?
C30 C25 N4 109.2(2) . . ?
C25 C26 C27 118.1(2) . . ?
C25 C26 H26 121.0 . . ?
C27 C26 H26 121.0 . . ?
C28 C27 C26 121.4(3) . . ?
C28 C27 H27 119.3 . . ?
C26 C27 H27 119.3 . . ?
C27 C28 C29 120.4(3) . . ?
C27 C28 H28 119.8 . . ?
C29 C28 H28 119.8 . . ?
C30 C29 C28 119.4(3) . . ?
C30 C29 H29 120.3 . . ?
C28 C29 H29 120.3 . . ?
C29 C30 C25 120.0(2) . . ?
C29 C30 C31 130.0(2) . . ?
C25 C30 C31 110.0(2) . . ?
C30 C31 C33 113.7(2) . . ?
C30 C31 C32 109.7(3) . . ?
C33 C31 C32 110.4(2) . . ?
C30 C31 C34 100.47(19) . . ?
C33 C31 C34 111.7(3) . . ?
C32 C31 C34 110.4(2) . . ?
C31 C32 H32A 109.5 . . ?
C31 C32 H32B 109.5 . . ?
H32A C32 H32B 109.5 . . ?
C31 C32 H32C 109.5 . . ?
H32A C32 H32C 109.5 . . ?
H32B C32 H32C 109.5 . . ?
C31 C33 H33A 109.5 . . ?
C31 C33 H33B 109.5 . . ?
H33A C33 H33B 109.5 . . ?
C31 C33 H33C 109.5 . . ?
H33A C33 H33C 109.5 . . ?
H33B C33 H33C 109.5 . . ?
N4 C34 C31 104.9(2) . . ?
N4 C34 H34A 110.8 . . ?
C31 C34 H34A 110.8 . . ?
N4 C34 H34B 110.8 . . ?
C31 C34 H34B 110.8 . . ?
H34A C34 H34B 108.8 . . ?
N5 C35 C36 179.6(4) . . ?
C37 C36 C41 118.8(3) . . ?
C37 C36 C35 120.5(3) . . ?
C41 C36 C35 120.7(3) . . ?
C38 C37 C36 120.5(3) . . ?
C38 C37 H37 119.7 . . ?
C36 C37 H37 119.7 . . ?
C37 C38 C39 120.7(2) . . ?
C37 C38 H38 119.7 . . ?
C39 C38 H38 119.7 . . ?
N6 C39 C40 120.2(2) . . ?
N6 C39 C38 121.7(2) . . ?
C40 C39 C38 118.0(3) . . ?
C41 C40 C39 121.1(3) . . ?
C41 C40 H40 119.5 . . ?
C39 C40 H40 119.5 . . ?
C40 C41 C36 120.9(3) . . ?
C40 C41 H41 119.6 . . ?
C36 C41 H41 119.6 . . ?
C43 C42 C47 121.4(3) . . ?
C43 C42 N6 129.3(2) . . ?
C47 C42 N6 109.1(2) . . ?
C44 C43 C42 117.8(3) . . ?
C44 C43 H43 121.1 . . ?
C42 C43 H43 121.1 . . ?
C43 C44 C45 121.7(3) . . ?
C43 C44 H44 119.2 . . ?
C45 C44 H44 119.2 . . ?
C46 C45 C44 119.7(3) . . ?
C46 C45 H45 120.2 . . ?
C44 C45 H45 120.2 . . ?
C47 C46 C45 119.5(3) . . ?
C47 C46 H46 120.2 . . ?
C45 C46 H46 120.2 . . ?
C46 C47 C42 119.9(3) . . ?
C46 C47 C48 129.6(2) . . ?
C42 C47 C48 110.5(2) . . ?
C47 C48 C50 113.9(2) . . ?
C47 C48 C51 100.4(2) . . ?
C50 C48 C51 112.2(2) . . ?
C47 C48 C49 109.7(2) . . ?
C50 C48 C49 109.8(2) . . ?
C51 C48 C49 110.5(2) . . ?
C48 C49 H49A 109.5 . . ?
C48 C49 H49B 109.5 . . ?
H49A C49 H49B 109.5 . . ?
C48 C49 H49C 109.5 . . ?
H49A C49 H49C 109.5 . . ?
H49B C49 H49C 109.5 . . ?
C48 C50 H50A 109.5 . . ?
C48 C50 H50B 109.5 . . ?
H50A C50 H50B 109.5 . . ?
C48 C50 H50C 109.5 . . ?
H50A C50 H50C 109.5 . . ?
H50B C50 H50C 109.5 . . ?
N6 C51 C48 104.8(2) . . ?
N6 C51 H51A 110.8 . . ?
C48 C51 H51A 110.8 . . ?
N6 C51 H51B 110.8 . . ?
C48 C51 H51B 110.8 . . ?
H51A C51 H51B 108.9 . . ?
N7 C52 C53 179.1(4) . . ?
C54 C53 C58 118.8(3) . . ?
C54 C53 C52 120.6(3) . . ?
C58 C53 C52 120.6(3) . . ?
C55 C54 C53 120.7(2) . . ?
C55 C54 H54 119.6 . . ?
C53 C54 H54 119.6 . . ?
C54 C55 C56 121.4(2) . . ?
C54 C55 H55 119.3 . . ?
C56 C55 H55 119.3 . . ?
N8 C56 C55 120.7(2) . . ?
N8 C56 C57 121.8(2) . . ?
C55 C56 C57 117.5(2) . . ?
C58 C57 C56 120.9(2) . . ?
C58 C57 H57 119.5 . . ?
C56 C57 H57 119.5 . . ?
C57 C58 C53 120.7(3) . . ?
C57 C58 H58 119.6 . . ?
C53 C58 H58 119.6 . . ?
C64 C59 C60 121.2(2) . . ?
C64 C59 N8 109.4(2) . . ?
C60 C59 N8 129.3(2) . . ?
C61 C60 C59 117.7(3) . . ?
C61 C60 H60 121.1 . . ?
C59 C60 H60 121.1 . . ?
C62 C61 C60 121.6(3) . . ?
C62 C61 H61 119.2 . . ?
C60 C61 H61 119.2 . . ?
C61 C62 C63 120.0(3) . . ?
C61 C62 H62 120.0 . . ?
C63 C62 H62 120.0 . . ?
C64 C63 C62 119.3(3) . . ?
C64 C63 H63 120.3 . . ?
C62 C63 H63 120.3 . . ?
C63 C64 C59 120.2(2) . . ?
C63 C64 C65 129.7(3) . . ?
C59 C64 C65 110.1(2) . . ?
C64 C65 C68 113.8(2) . . ?
C64 C65 C66 100.8(2) . . ?
C68 C65 C66 111.9(2) . . ?
C64 C65 C67 110.2(2) . . ?
C68 C65 C67 109.1(3) . . ?
C66 C65 C67 110.9(2) . . ?
N8 C66 C65 104.61(19) . . ?
N8 C66 H66A 110.8 . . ?
C65 C66 H66A 110.8 . . ?
N8 C66 H66B 110.8 . . ?
C65 C66 H66B 110.8 . . ?
H66A C66 H66B 108.9 . . ?
C65 C67 H67A 109.5 . . ?
C65 C67 H67B 109.5 . . ?
H67A C67 H67B 109.5 . . ?
C65 C67 H67C 109.5 . . ?
H67A C67 H67C 109.5 . . ?
H67B C67 H67C 109.5 . . ?
C65 C68 H68A 109.5 . . ?
C65 C68 H68B 109.5 . . ?
H68A C68 H68B 109.5 . . ?
C65 C68 H68C 109.5 . . ?
H68A C68 H68C 109.5 . . ?
H68B C68 H68C 109.5 . . ?
C5 N2 C8 128.0(2) . . ?
C5 N2 C17 123.01(18) . . ?
C8 N2 C17 108.53(18) . . ?
C22 N4 C25 127.4(2) . . ?
C22 N4 C34 123.0(2) . . ?
C25 N4 C34 107.78(19) . . ?
C39 N6 C42 127.9(2) . . ?
C39 N6 C51 122.9(2) . . ?
C42 N6 C51 107.7(2) . . ?
C56 N8 C59 128.5(2) . . ?
C56 N8 C66 122.8(2) . . ?
C59 N8 C66 107.4(2) . . ?

loop_
_geom_bond_atom_site_label_1
_geom_bond_atom_site_label_2
_geom_bond_distance
_geom_bond_site_symmetry_2
_geom_bond_publ_flag
C1 N1 1.140(4) . ?
C1 C2 1.439(4) . ?
C2 C7 1.393(4) . ?
C2 C3 1.396(4) . ?
C3 C4 1.371(3) . ?
C3 H3 0.9300 . ?
C4 C5 1.399(3) . ?
C4 H4 0.9300 . ?
C5 N2 1.387(3) . ?
C5 C6 1.405(3) . ?
C6 C7 1.372(4) . ?
C6 H6 0.9300 . ?
C7 H7 0.9300 . ?
C8 C9 1.395(4) . ?
C8 C13 1.398(3) . ?
C8 N2 1.415(3) . ?
C9 C10 1.392(4) . ?
C9 H9 0.9300 . ?
C10 C11 1.376(4) . ?
C10 H10 0.9300 . ?
C11 C12 1.382(4) . ?
C11 H11 0.9300 . ?
C12 C13 1.376(3) . ?
C12 H12 0.9300 . ?
C13 C14 1.525(4) . ?
C14 C16 1.528(4) . ?
C14 C15 1.528(4) . ?
C14 C17 1.547(3) . ?
C15 H15A 0.9600 . ?
C15 H15B 0.9600 . ?
C15 H15C 0.9600 . ?
C16 H16A 0.9600 . ?
C16 H16B 0.9600 . ?
C16 H16C 0.9600 . ?
C17 N2 1.466(3) . ?
C17 H17A 0.9700 . ?
C17 H17B 0.9700 . ?
C18 N3 1.149(4) . ?
C18 C19 1.436(4) . ?
C19 C24 1.381(4) . ?
C19 C20 1.397(4) . ?
C20 C21 1.378(4) . ?
C20 H20 0.9300 . ?
C21 C22 1.388(4) . ?
C21 H21 0.9300 . ?
C22 N4 1.380(3) . ?
C22 C23 1.402(4) . ?
C23 C24 1.382(4) . ?
C23 H23 0.9300 . ?
C24 H24 0.9300 . ?
C25 C26 1.383(4) . ?
C25 C30 1.397(3) . ?
C25 N4 1.403(3) . ?
C26 C27 1.390(4) . ?
C26 H26 0.9300 . ?
C27 C28 1.363(4) . ?
C27 H27 0.9300 . ?
C28 C29 1.387(4) . ?
C28 H28 0.9300 . ?
C29 C30 1.370(4) . ?
C29 H29 0.9300 . ?
C30 C31 1.504(4) . ?
C31 C33 1.524(4) . ?
C31 C32 1.532(4) . ?
C31 C34 1.536(4) . ?
C32 H32A 0.9600 . ?
C32 H32B 0.9600 . ?
C32 H32C 0.9600 . ?
C33 H33A 0.9600 . ?
C33 H33B 0.9600 . ?
C33 H33C 0.9600 . ?
C34 N4 1.460(3) . ?
C34 H34A 0.9700 . ?
C34 H34B 0.9700 . ?
C35 N5 1.152(4) . ?
C35 C36 1.431(4) . ?
C36 C37 1.390(4) . ?
C36 C41 1.391(4) . ?
C37 C38 1.369(4) . ?
C37 H37 0.9300 . ?
C38 C39 1.403(4) . ?
C38 H38 0.9300 . ?
C39 N6 1.377(3) . ?
C39 C40 1.393(4) . ?
C40 C41 1.357(4) . ?
C40 H40 0.9300 . ?
C41 H41 0.9300 . ?
C42 C43 1.384(4) . ?
C42 C47 1.387(4) . ?
C42 N6 1.411(3) . ?
C43 C44 1.381(4) . ?
C43 H43 0.9300 . ?
C44 C45 1.387(5) . ?
C44 H44 0.9300 . ?
C45 C46 1.385(4) . ?
C45 H45 0.9300 . ?
C46 C47 1.381(4) . ?
C46 H46 0.9300 . ?
C47 C48 1.506(4) . ?
C48 C50 1.525(4) . ?
C48 C51 1.536(4) . ?
C48 C49 1.538(4) . ?
C49 H49A 0.9600 . ?
C49 H49B 0.9600 . ?
C49 H49C 0.9600 . ?
C50 H50A 0.9600 . ?
C50 H50B 0.9600 . ?
C50 H50C 0.9600 . ?
C51 N6 1.464(3) . ?
C51 H51A 0.9700 . ?
C51 H51B 0.9700 . ?
C52 N7 1.139(4) . ?
C52 C53 1.436(4) . ?
C53 C54 1.387(4) . ?
C53 C58 1.399(4) . ?
C54 C55 1.372(4) . ?
C54 H54 0.9300 . ?
C55 C56 1.402(3) . ?
C55 H55 0.9300 . ?
C56 N8 1.383(3) . ?
C56 C57 1.411(4) . ?
C57 C58 1.370(4) . ?
C57 H57 0.9300 . ?
C58 H58 0.9300 . ?
C59 C64 1.386(4) . ?
C59 C60 1.398(3) . ?
C59 N8 1.417(3) . ?
C60 C61 1.390(4) . ?
C60 H60 0.9300 . ?
C61 C62 1.372(5) . ?
C61 H61 0.9300 . ?
C62 C63 1.404(4) . ?
C62 H62 0.9300 . ?
C63 C64 1.374(4) . ?
C63 H63 0.9300 . ?
C64 C65 1.514(3) . ?
C65 C68 1.530(4) . ?
C65 C66 1.530(4) . ?
C65 C67 1.533(4) . ?
C66 N8 1.476(3) . ?
C66 H66A 0.9700 . ?
C66 H66B 0.9700 . ?
C67 H67A 0.9600 . ?
C67 H67B 0.9600 . ?
C67 H67C 0.9600 . ?
C68 H68A 0.9600 . ?
C68 H68B 0.9600 . ?
C68 H68C 0.9600 . ?
